data_1575981
loop_
_publ_author_name
'Liu, Si-Yi'
'Zhu, Zi-Qi'
'Chen, Fei-Xiao'
'Feng, Ni-Na'
'Ni, Shao-Fei'
'Shi, Feng'

_publ_section_title
;
 Catalytic asymmetric synthesis of indole-based atropisomers bearing
 silicon-stereogenic centers.
;
_journal_issue 45
_journal_name_full 'Chemical science'
_journal_page_first 21394
_journal_page_last 21403
_journal_paper_doi 10.1039/d5sc05320j
_journal_volume 16
_journal_year 2025
_chemical_absolute_configuration rmad
_chemical_formula_moiety 'C28 H27 N O3 Si'
_chemical_formula_sum 'C28 H27 N O3 Si'
_chemical_formula_weight 453.59
_space_group_crystal_system monoclinic
_space_group_IT_number 4
_space_group_name_Hall 'P 2yb'
_space_group_name_H-M_alt 'P 1 21 1'
_atom_sites_solution_hydrogens geom
_atom_sites_solution_primary dual
_audit_creation_date 2024-06-17
_audit_creation_method
;
Olex2 1.5
(compiled 2024.02.16 svn.r378c4104 for OlexSys, GUI svn.r6928)
;
_audit_update_record
;
2025-05-03 deposited with the CCDC.	2025-10-06 downloaded from the CCDC.
;
_cell_angle_alpha 90
_cell_angle_beta 91.610(11)
_cell_angle_gamma 90
_cell_formula_units_Z 2
_cell_length_a 11.254(3)
_cell_length_b 8.328(2)
_cell_length_c 13.391(4)
_cell_measurement_reflns_used 2985
_cell_measurement_temperature 170.00
_cell_measurement_theta_max 47.983
_cell_measurement_theta_min 2.873
_cell_volume 1254.6(6)
_computing_cell_refinement 'SAINT V8.40B (?, 2016)'
_computing_data_reduction 'SAINT V8.40B (?, 2016)'
_computing_molecular_graphics 'Olex2 1.5 (Dolomanov et al., 2009)'
_computing_publication_material 'Olex2 1.5 (Dolomanov et al., 2009)'
_computing_structure_refinement 'SHELXL 2018/3 (Sheldrick, 2015)'
_computing_structure_solution 'SHELXT 2018/2 (Sheldrick, 2018)'
_diffrn_ambient_temperature 170.00
_diffrn_measured_fraction_theta_full 0.993
_diffrn_measured_fraction_theta_max 0.988
_diffrn_measurement_device_type 'Bruker D8 Venture'
_diffrn_measurement_method '\f and \w scans'
_diffrn_radiation_type GaK\a
_diffrn_radiation_wavelength 1.34139
_diffrn_reflns_av_R_equivalents 0.1181
_diffrn_reflns_av_unetI/netI 0.1383
_diffrn_reflns_Laue_measured_fraction_full 0.993
_diffrn_reflns_Laue_measured_fraction_max 0.988
_diffrn_reflns_limit_h_max 13
_diffrn_reflns_limit_h_min -13
_diffrn_reflns_limit_k_max 9
_diffrn_reflns_limit_k_min -10
_diffrn_reflns_limit_l_max 16
_diffrn_reflns_limit_l_min -16
_diffrn_reflns_number 11581
_diffrn_reflns_point_group_measured_fraction_full 0.954
_diffrn_reflns_point_group_measured_fraction_max 0.939
_diffrn_reflns_theta_full 53.594
_diffrn_reflns_theta_max 54.939
_diffrn_reflns_theta_min 2.872
_diffrn_source_current 2.86
_diffrn_source_power 0.1995708
_diffrn_source_voltage 69.78
_diffrn_standards_number 0
_exptl_absorpt_coefficient_mu 0.678
_exptl_absorpt_correction_T_max 0.7508
_exptl_absorpt_correction_T_min 0.3106
_exptl_absorpt_correction_type multi-scan
_exptl_absorpt_process_details
;
SADABS-2016/2 (Bruker,2016/2) was used for absorption correction.
wR2(int) was 0.1539 before and 0.0975 after correction.
The Ratio of minimum to maximum transmission is 0.4137.
The \l/2 correction factor is Not present.
;
_exptl_crystal_colour colourless
_exptl_crystal_colour_primary colourless
_exptl_crystal_density_diffrn 1.201
_exptl_crystal_description block
_exptl_crystal_F_000 480
_exptl_crystal_size_max 0.17
_exptl_crystal_size_mid 0.17
_exptl_crystal_size_min 0.05
_refine_diff_density_max 0.342
_refine_diff_density_min -0.293
_refine_diff_density_rms 0.064
_refine_ls_abs_structure_details
;
 Flack x determined using 676 quotients [(I+)-(I-)]/[(I+)+(I-)]
 (Parsons, Flack and Wagner, Acta Cryst. B69 (2013) 249-259).
;
_refine_ls_abs_structure_Flack 0.02(6)
_refine_ls_extinction_coef 0.013(3)
_refine_ls_extinction_expression Fc^*^=kFc[1+0.001xFc^2^\l^3^/sin(2\q)]^-1/4^
_refine_ls_extinction_method 'SHELXL-2018/3 (Sheldrick 2018)'
_refine_ls_goodness_of_fit_ref 1.001
_refine_ls_hydrogen_treatment constr
_refine_ls_matrix_type full
_refine_ls_number_parameters 255
_refine_ls_number_reflns 4486
_refine_ls_number_restraints 1
_refine_ls_restrained_S_all 1.001
_refine_ls_R_factor_all 0.1658
_refine_ls_R_factor_gt 0.0842
_refine_ls_shift/su_max 0.000
_refine_ls_shift/su_mean 0.000
_refine_ls_structure_factor_coef Fsqd
_refine_ls_weighting_details 'w=1/[\s^2^(Fo^2^)+(0.1347P)^2^] where P=(Fo^2^+2Fc^2^)/3'
_refine_ls_weighting_scheme calc
_refine_ls_wR_factor_gt 0.2107
_refine_ls_wR_factor_ref 0.2601
_reflns_Friedel_coverage 0.771
_reflns_Friedel_fraction_full 0.908
_reflns_Friedel_fraction_max 0.883
_reflns_number_gt 2246
_reflns_number_total 4486
_reflns_threshold_expression 'I > 2\s(I)'
_cod_data_source_file d5sc05320j2.cif
_cod_data_source_block 240617sf_lsy_1
_cod_depositor_comments 'Adding full bibliography for 1575981.cif.'
_cod_original_cell_volume 1254.6(5)
_cod_database_code 1575981
_shelx_shelxl_version_number 2018/3
_shelx_space_group_comment
;
The symmetry employed for this shelxl refinement is uniquely defined
by the following loop, which should always be used as a source of
symmetry information in preference to the above space-group names.
They are only intended as comments.
;
_shelx_estimated_absorpt_t_max 0.967
_shelx_estimated_absorpt_t_min 0.893
_olex2_refinement_description
;
1. Fixed Uiso
 At 1.2 times of:
  All C(H) groups, All N(H) groups, All Si(H) groups
 At 1.5 times of:
  All C(H,H,H) groups
2.a Ternary CH refined with riding coordinates:
 Si1(H1)
2.b Aromatic/amide H refined with riding coordinates:
 N1(H1A), C7(H7), C6(H6), C5(H5), C4(H4), C3(H3), C15(H15), C12(H12), C26(H26),
  C25(H25), C20(H20), C21(H21), C22(H22), C23(H23)
2.c Fitted hexagon refined as free rotating group:
 C2(C7,C6,C5,C4,C3), C10(C15,C14,C13,C12,C11)
2.d Naphthalene refined as free rotating group:
 C18(C27,C26,C25,C24,C19,C20,C21,C22,C23)
2.e Idealised Me refined as rotating group:
 C1(H1B,H1C,H1D), C16(H16A,H16B,H16C), C17(H17A,H17B,H17C), C28(H28A,H28B,H28C)
;
_olex2_submission_special_instructions 'No special instructions were received'

loop_
_space_group_symop_operation_xyz
'x, y, z'
'-x, y+1/2, -z'

loop_
_atom_site_label
_atom_site_type_symbol
_atom_site_fract_x
_atom_site_fract_y
_atom_site_fract_z
_atom_site_U_iso_or_equiv
_atom_site_adp_type
_atom_site_occupancy
_atom_site_site_symmetry_order
_atom_site_calc_flag
_atom_site_refinement_flags_posn
_atom_site_refinement_flags_adp
_atom_site_refinement_flags_occupancy
_atom_site_disorder_assembly
_atom_site_disorder_group
Si1 Si 0.2696(2) 0.2445(4) 0.8322(2) 0.0681(9) Uani 1 1 d . . . . .
H1 H 0.245844 0.128945 0.827497 0.082 Uiso 1 1 calc R U . . .
O1 O 0.1453(5) 0.6405(8) 0.3099(5) 0.0656(18) Uani 1 1 d . . . . .
O2 O -0.0257(5) 0.4416(8) 0.3205(4) 0.0605(16) Uani 1 1 d . . . . .
O3 O 0.3038(5) 0.6240(9) 0.8283(5) 0.0734(19) Uani 1 1 d . . . . .
N1 N 0.1286(5) 0.2852(9) 0.6556(5) 0.058(2) Uani 1 1 d . . . . .
H1A H 0.077900 0.212756 0.676075 0.070 Uiso 1 1 calc R U . . .
C1 C 0.4290(8) 0.2467(17) 0.8663(9) 0.091(3) Uani 1 1 d . . . . .
H1B H 0.473299 0.189994 0.815138 0.137 Uiso 1 1 calc R U . . .
H1C H 0.441802 0.193207 0.930916 0.137 Uiso 1 1 calc R U . . .
H1D H 0.456800 0.357989 0.871092 0.137 Uiso 1 1 calc R U . . .
C2 C 0.1750(5) 0.3377(9) 0.9321(4) 0.064(3) Uani 1 1 d G . . . .
C7 C 0.0692(5) 0.4136(10) 0.9045(4) 0.086(4) Uani 1 1 d G . . . .
H7 H 0.044813 0.418998 0.836063 0.104 Uiso 1 1 calc R U . . .
C6 C -0.0011(5) 0.4817(10) 0.9770(5) 0.093(4) Uani 1 1 d G . . . .
H6 H -0.073438 0.533668 0.958088 0.111 Uiso 1 1 calc R U . . .
C5 C 0.0345(6) 0.4739(11) 1.0771(4) 0.086(3) Uani 1 1 d G . . . .
H5 H -0.013464 0.520440 1.126620 0.103 Uiso 1 1 calc R U . . .
C4 C 0.1404(6) 0.3979(10) 1.1047(3) 0.081(4) Uani 1 1 d G . . . .
H4 H 0.164761 0.392542 1.173128 0.097 Uiso 1 1 calc R U . . .
C3 C 0.2107(5) 0.3298(9) 1.0322(4) 0.073(3) Uani 1 1 d G . . . .
H3 H 0.283014 0.277871 1.051104 0.088 Uiso 1 1 calc R U . . .
C8 C 0.2306(7) 0.3360(13) 0.7091(6) 0.056(2) Uani 1 1 d . . . . .
C9 C 0.2873(6) 0.4507(12) 0.6532(6) 0.052(2) Uani 1 1 d . . . . .
C10 C 0.2152(4) 0.4709(6) 0.5601(3) 0.048(2) Uani 1 1 d G . . . .
C15 C 0.2275(4) 0.5643(6) 0.4750(4) 0.057(2) Uani 1 1 d G . . . .
H15 H 0.292600 0.636422 0.470514 0.069 Uiso 1 1 calc R U . . .
C14 C 0.1447(5) 0.5523(8) 0.3964(3) 0.054(2) Uani 1 1 d G . . . .
C13 C 0.0495(4) 0.4469(8) 0.4029(3) 0.053(2) Uani 1 1 d G . . . .
C12 C 0.0371(4) 0.3534(7) 0.4880(4) 0.053(2) Uani 1 1 d G . . . .
H12 H -0.027920 0.281338 0.492409 0.064 Uiso 1 1 calc R U . . .
C11 C 0.1200(4) 0.3654(6) 0.5666(4) 0.054(2) Uani 1 1 d G . . . .
C16 C 0.2466(9) 0.7388(16) 0.2933(8) 0.089(3) Uani 1 1 d . . . . .
H16A H 0.247914 0.769207 0.222620 0.133 Uiso 1 1 calc R U . . .
H16B H 0.319056 0.679092 0.311299 0.133 Uiso 1 1 calc R U . . .
H16C H 0.242284 0.835794 0.334489 0.133 Uiso 1 1 calc R U . . .
C17 C -0.1022(8) 0.3042(12) 0.3107(7) 0.069(3) Uani 1 1 d . . . . .
H17A H -0.138411 0.301793 0.243327 0.103 Uiso 1 1 calc R U . . .
H17B H -0.164756 0.310954 0.360005 0.103 Uiso 1 1 calc R U . . .
H17C H -0.055665 0.206142 0.322163 0.103 Uiso 1 1 calc R U . . .
C18 C 0.4005(3) 0.5409(6) 0.6794(3) 0.058(2) Uani 1 1 d G . . . .
C27 C 0.4000(4) 0.6332(7) 0.7658(3) 0.065(3) Uani 1 1 d G . . . .
C26 C 0.4979(4) 0.7277(7) 0.7918(3) 0.075(3) Uani 1 1 d G . . . .
H26 H 0.497602 0.790835 0.850846 0.090 Uiso 1 1 calc R U . . .
C25 C 0.5962(4) 0.7300(7) 0.7312(4) 0.079(3) Uani 1 1 d G . . . .
H25 H 0.663084 0.794575 0.748916 0.095 Uiso 1 1 calc R U . . .
C24 C 0.5966(3) 0.6376(6) 0.6447(3) 0.063(2) Uani 1 1 d G . . . .
C19 C 0.4988(3) 0.5431(5) 0.6188(3) 0.058(2) Uani 1 1 d G . . . .
C20 C 0.4992(4) 0.4507(6) 0.5324(3) 0.059(2) Uani 1 1 d G . . . .
H20 H 0.432305 0.386124 0.514667 0.071 Uiso 1 1 calc R U . . .
C21 C 0.5975(4) 0.4530(7) 0.4718(3) 0.066(3) Uani 1 1 d G . . . .
H21 H 0.597785 0.389860 0.412734 0.080 Uiso 1 1 calc R U . . .
C22 C 0.6954(4) 0.5475(8) 0.4977(4) 0.071(3) Uani 1 1 d G . . . .
H22 H 0.762540 0.549028 0.456352 0.085 Uiso 1 1 calc R U . . .
C23 C 0.6949(3) 0.6398(7) 0.5842(4) 0.069(3) Uani 1 1 d G . . . .
H23 H 0.761817 0.704462 0.601901 0.083 Uiso 1 1 calc R U . . .
C28 C 0.3053(9) 0.7134(16) 0.9210(7) 0.087(4) Uani 1 1 d . . . . .
H28A H 0.326160 0.825582 0.907905 0.130 Uiso 1 1 calc R U . . .
H28B H 0.364268 0.666515 0.967720 0.130 Uiso 1 1 calc R U . . .
H28C H 0.226533 0.708796 0.950291 0.130 Uiso 1 1 calc R U . . .

loop_
_atom_site_aniso_label
_atom_site_aniso_U_11
_atom_site_aniso_U_22
_atom_site_aniso_U_33
_atom_site_aniso_U_23
_atom_site_aniso_U_13
_atom_site_aniso_U_12
Si1 0.0582(14) 0.085(2) 0.0610(17) 0.0045(15) 0.0080(11) 0.0117(14)
O1 0.070(4) 0.068(4) 0.059(4) 0.009(3) 0.010(3) -0.015(3)
O2 0.053(3) 0.066(4) 0.062(4) 0.004(4) -0.004(3) -0.006(3)
O3 0.063(4) 0.091(5) 0.067(4) -0.003(4) 0.012(3) 0.000(4)
N1 0.045(4) 0.077(6) 0.053(5) -0.002(4) 0.010(3) -0.005(4)
C1 0.070(6) 0.112(9) 0.091(8) 0.016(8) -0.009(6) 0.020(7)
C2 0.046(4) 0.091(7) 0.055(6) -0.001(6) 0.005(4) 0.004(5)
C7 0.060(6) 0.119(10) 0.080(7) 0.025(7) 0.014(5) 0.015(6)
C6 0.069(6) 0.123(11) 0.088(9) 0.003(8) 0.026(6) 0.037(7)
C5 0.085(7) 0.112(10) 0.062(7) 0.001(7) 0.024(6) 0.013(7)
C4 0.084(7) 0.116(11) 0.043(6) 0.002(6) 0.007(5) 0.018(7)
C3 0.065(5) 0.107(8) 0.047(6) 0.005(6) 0.001(5) 0.010(6)
C8 0.041(4) 0.073(6) 0.056(5) 0.004(5) -0.001(4) -0.001(5)
C9 0.038(4) 0.070(6) 0.049(5) 0.002(5) 0.005(4) 0.004(4)
C10 0.043(4) 0.056(6) 0.046(5) -0.009(4) 0.008(4) -0.002(4)
C15 0.045(4) 0.063(6) 0.065(6) 0.000(5) 0.020(4) 0.001(4)
C14 0.042(4) 0.069(6) 0.051(6) -0.004(5) 0.011(4) -0.004(4)
C13 0.042(4) 0.062(6) 0.056(6) -0.007(5) 0.005(4) 0.009(4)
C12 0.031(4) 0.069(6) 0.060(6) -0.003(5) 0.005(4) -0.002(4)
C11 0.039(4) 0.063(6) 0.060(6) -0.002(5) 0.012(4) -0.005(4)
C16 0.093(7) 0.094(8) 0.079(7) 0.019(7) 0.000(6) -0.046(7)
C17 0.054(5) 0.073(7) 0.078(7) -0.002(5) -0.009(5) -0.013(5)
C18 0.046(4) 0.066(6) 0.063(6) -0.002(5) 0.006(4) 0.004(4)
C27 0.048(5) 0.078(7) 0.069(7) 0.006(6) 0.008(4) 0.000(5)
C26 0.062(6) 0.098(8) 0.066(6) -0.007(6) 0.002(5) 0.001(6)
C25 0.064(6) 0.080(7) 0.093(8) 0.000(7) 0.002(5) -0.012(6)
C24 0.048(5) 0.071(6) 0.071(7) 0.000(6) 0.006(4) -0.006(5)
C19 0.042(4) 0.076(6) 0.055(6) -0.001(5) 0.006(4) 0.002(4)
C20 0.047(4) 0.074(6) 0.056(6) 0.006(5) 0.008(4) 0.000(5)
C21 0.051(5) 0.071(6) 0.078(7) -0.004(6) 0.017(4) 0.006(5)
C22 0.043(5) 0.070(7) 0.101(8) 0.016(6) 0.022(5) -0.001(5)
C23 0.056(5) 0.069(7) 0.082(7) -0.005(6) -0.001(5) -0.009(5)
C28 0.081(7) 0.121(10) 0.058(6) -0.011(7) 0.019(5) 0.002(7)

loop_
_atom_type_symbol
_atom_type_description
_atom_type_scat_dispersion_real
_atom_type_scat_dispersion_imag
_atom_type_scat_source
C C 0.0137 0.0067 'International Tables Vol C Tables 4.2.6.8 and 6.1.1.4'
H H 0.0000 0.0000 'International Tables Vol C Tables 4.2.6.8 and 6.1.1.4'
N N 0.0241 0.0134 'International Tables Vol C Tables 4.2.6.8 and 6.1.1.4'
O O 0.0389 0.0241 'International Tables Vol C Tables 4.2.6.8 and 6.1.1.4'
Si Si 0.2153 0.2529 'International Tables Vol C Tables 4.2.6.8 and 6.1.1.4'

loop_
_geom_angle_atom_site_label_1
_geom_angle_atom_site_label_2
_geom_angle_atom_site_label_3
_geom_angle
_geom_angle_site_symmetry_1
_geom_angle_site_symmetry_3
_geom_angle_publ_flag
C1 Si1 H1 106.4 . . ?
C1 Si1 C2 112.5(5) . . ?
C1 Si1 C8 114.9(4) . . ?
C2 Si1 H1 106.4 . . ?
C8 Si1 H1 106.4 . . ?
C8 Si1 C2 109.5(4) . . ?
C14 O1 C16 117.6(7) . . ?
C13 O2 C17 117.0(6) . . ?
C27 O3 C28 119.8(7) . . ?
C8 N1 H1A 125.2 . . ?
C11 N1 H1A 125.2 . . ?
C11 N1 C8 109.6(6) . . ?
Si1 C1 H1B 109.5 . . ?
Si1 C1 H1C 109.5 . . ?
Si1 C1 H1D 109.5 . . ?
H1B C1 H1C 109.5 . . ?
H1B C1 H1D 109.5 . . ?
H1C C1 H1D 109.5 . . ?
C7 C2 Si1 119.5(3) . . ?
C7 C2 C3 120.0 . . ?
C3 C2 Si1 120.5(3) . . ?
C2 C7 H7 120.0 . . ?
C6 C7 C2 120.0 . . ?
C6 C7 H7 120.0 . . ?
C7 C6 H6 120.0 . . ?
C7 C6 C5 120.0 . . ?
C5 C6 H6 120.0 . . ?
C6 C5 H5 120.0 . . ?
C4 C5 C6 120.0 . . ?
C4 C5 H5 120.0 . . ?
C5 C4 H4 120.0 . . ?
C5 C4 C3 120.0 . . ?
C3 C4 H4 120.0 . . ?
C2 C3 H3 120.0 . . ?
C4 C3 C2 120.0 . . ?
C4 C3 H3 120.0 . . ?
N1 C8 Si1 120.0(6) . . ?
C9 C8 Si1 131.6(6) . . ?
C9 C8 N1 108.4(7) . . ?
C8 C9 C10 106.6(7) . . ?
C8 C9 C18 128.1(7) . . ?
C10 C9 C18 125.3(7) . . ?
C15 C10 C9 133.7(5) . . ?
C15 C10 C11 120.0 . . ?
C11 C10 C9 106.3(5) . . ?
C10 C15 H15 120.0 . . ?
C10 C15 C14 120.0 . . ?
C14 C15 H15 120.0 . . ?
O1 C14 C15 125.5(4) . . ?
O1 C14 C13 114.4(4) . . ?
C13 C14 C15 120.0 . . ?
O2 C13 C14 115.4(4) . . ?
O2 C13 C12 124.6(4) . . ?
C12 C13 C14 120.0 . . ?
C13 C12 H12 120.0 . . ?
C13 C12 C11 120.0 . . ?
C11 C12 H12 120.0 . . ?
N1 C11 C10 109.1(4) . . ?
N1 C11 C12 130.9(4) . . ?
C12 C11 C10 120.0 . . ?
O1 C16 H16A 109.5 . . ?
O1 C16 H16B 109.5 . . ?
O1 C16 H16C 109.5 . . ?
H16A C16 H16B 109.5 . . ?
H16A C16 H16C 109.5 . . ?
H16B C16 H16C 109.5 . . ?
O2 C17 H17A 109.5 . . ?
O2 C17 H17B 109.5 . . ?
O2 C17 H17C 109.5 . . ?
H17A C17 H17B 109.5 . . ?
H17A C17 H17C 109.5 . . ?
H17B C17 H17C 109.5 . . ?
C27 C18 C9 116.5(4) . . ?
C27 C18 C19 120.0 . . ?
C19 C18 C9 123.4(4) . . ?
O3 C27 C18 119.5(4) . . ?
O3 C27 C26 120.5(4) . . ?
C26 C27 C18 120.0 . . ?
C27 C26 H26 120.0 . . ?
C25 C26 C27 120.0 . . ?
C25 C26 H26 120.0 . . ?
C26 C25 H25 120.0 . . ?
C24 C25 C26 120.0 . . ?
C24 C25 H25 120.0 . . ?
C25 C24 C23 120.0 . . ?
C19 C24 C25 120.0 . . ?
C19 C24 C23 120.0 . . ?
C24 C19 C18 120.0 . . ?
C20 C19 C18 120.0 . . ?
C20 C19 C24 120.0 . . ?
C19 C20 H20 120.0 . . ?
C19 C20 C21 120.0 . . ?
C21 C20 H20 120.0 . . ?
C20 C21 H21 120.0 . . ?
C20 C21 C22 120.0 . . ?
C22 C21 H21 120.0 . . ?
C21 C22 H22 120.0 . . ?
C21 C22 C23 120.0 . . ?
C23 C22 H22 120.0 . . ?
C24 C23 H23 120.0 . . ?
C22 C23 C24 120.0 . . ?
C22 C23 H23 120.0 . . ?
O3 C28 H28A 109.5 . . ?
O3 C28 H28B 109.5 . . ?
O3 C28 H28C 109.5 . . ?
H28A C28 H28B 109.5 . . ?
H28A C28 H28C 109.5 . . ?
H28B C28 H28C 109.5 . . ?

loop_
_geom_bond_atom_site_label_1
_geom_bond_atom_site_label_2
_geom_bond_distance
_geom_bond_site_symmetry_2
_geom_bond_publ_flag
Si1 H1 1.0000 . ?
Si1 C1 1.838(10) . ?
Si1 C2 1.899(5) . ?
Si1 C8 1.858(9) . ?
O1 C14 1.371(7) . ?
O1 C16 1.426(11) . ?
O2 C13 1.372(7) . ?
O2 C17 1.436(11) . ?
O3 C27 1.389(7) . ?
O3 C28 1.449(12) . ?
N1 H1A 0.8800 . ?
N1 C8 1.401(10) . ?
N1 C11 1.367(8) . ?
C1 H1B 0.9800 . ?
C1 H1C 0.9800 . ?
C1 H1D 0.9800 . ?
C2 C7 1.3900 . ?
C2 C3 1.3900 . ?
C7 H7 0.9500 . ?
C7 C6 1.3900 . ?
C6 H6 0.9500 . ?
C6 C5 1.3900 . ?
C5 H5 0.9500 . ?
C5 C4 1.3900 . ?
C4 H4 0.9500 . ?
C4 C3 1.3900 . ?
C3 H3 0.9500 . ?
C8 C9 1.380(13) . ?
C9 C10 1.478(9) . ?
C9 C18 1.512(9) . ?
C10 C15 1.3900 . ?
C10 C11 1.3900 . ?
C15 H15 0.9500 . ?
C15 C14 1.3900 . ?
C14 C13 1.3900 . ?
C13 C12 1.3900 . ?
C12 H12 0.9500 . ?
C12 C11 1.3900 . ?
C16 H16A 0.9800 . ?
C16 H16B 0.9800 . ?
C16 H16C 0.9800 . ?
C17 H17A 0.9800 . ?
C17 H17B 0.9800 . ?
C17 H17C 0.9800 . ?
C18 C27 1.3900 . ?
C18 C19 1.3900 . ?
C27 C26 1.3900 . ?
C26 H26 0.9500 . ?
C26 C25 1.3900 . ?
C25 H25 0.9500 . ?
C25 C24 1.3900 . ?
C24 C19 1.3900 . ?
C24 C23 1.3900 . ?
C19 C20 1.3900 . ?
C20 H20 0.9500 . ?
C20 C21 1.3900 . ?
C21 H21 0.9500 . ?
C21 C22 1.3900 . ?
C22 H22 0.9500 . ?
C22 C23 1.3900 . ?
C23 H23 0.9500 . ?
C28 H28A 0.9800 . ?
C28 H28B 0.9800 . ?
C28 H28C 0.9800 . ?

loop_
_geom_torsion_atom_site_label_1
_geom_torsion_atom_site_label_2
_geom_torsion_atom_site_label_3
_geom_torsion_atom_site_label_4
_geom_torsion
_geom_torsion_site_symmetry_1
_geom_torsion_site_symmetry_2
_geom_torsion_site_symmetry_3
_geom_torsion_site_symmetry_4
_geom_torsion_publ_flag
Si1 C2 C7 C6 179.7(6) . . . . ?
Si1 C2 C3 C4 -179.7(6) . . . . ?
Si1 C8 C9 C10 178.2(7) . . . . ?
Si1 C8 C9 C18 -1.9(15) . . . . ?
O1 C14 C13 O2 2.9(6) . . . . ?
O1 C14 C13 C12 -178.4(5) . . . . ?
O2 C13 C12 C11 178.5(6) . . . . ?
O3 C27 C26 C25 176.8(5) . . . . ?
N1 C8 C9 C10 0.1(10) . . . . ?
N1 C8 C9 C18 179.9(7) . . . . ?
C1 Si1 C2 C7 150.0(6) . . . . ?
C1 Si1 C2 C3 -30.3(7) . . . . ?
C1 Si1 C8 N1 152.8(8) . . . . ?
C1 Si1 C8 C9 -25.1(12) . . . . ?
C2 Si1 C8 N1 -79.4(8) . . . . ?
C2 Si1 C8 C9 102.7(9) . . . . ?
C2 C7 C6 C5 0.0 . . . . ?
C7 C2 C3 C4 0.0 . . . . ?
C7 C6 C5 C4 0.0 . . . . ?
C6 C5 C4 C3 0.0 . . . . ?
C5 C4 C3 C2 0.0 . . . . ?
C3 C2 C7 C6 0.0 . . . . ?
C8 Si1 C2 C7 20.8(6) . . . . ?
C8 Si1 C2 C3 -159.4(5) . . . . ?
C8 N1 C11 C10 -0.4(7) . . . . ?
C8 N1 C11 C12 178.1(5) . . . . ?
C8 C9 C10 C15 -178.2(6) . . . . ?
C8 C9 C10 C11 -0.3(8) . . . . ?
C8 C9 C18 C27 -59.6(10) . . . . ?
C8 C9 C18 C19 124.6(8) . . . . ?
C9 C10 C15 C14 177.7(7) . . . . ?
C9 C10 C11 N1 0.4(6) . . . . ?
C9 C10 C11 C12 -178.2(5) . . . . ?
C9 C18 C27 O3 7.2(6) . . . . ?
C9 C18 C27 C26 -175.9(6) . . . . ?
C9 C18 C19 C24 175.6(6) . . . . ?
C9 C18 C19 C20 -4.4(6) . . . . ?
C10 C9 C18 C27 120.2(6) . . . . ?
C10 C9 C18 C19 -55.6(10) . . . . ?
C10 C15 C14 O1 178.3(6) . . . . ?
C10 C15 C14 C13 0.0 . . . . ?
C15 C10 C11 N1 178.7(5) . . . . ?
C15 C10 C11 C12 0.0 . . . . ?
C15 C14 C13 O2 -178.7(5) . . . . ?
C15 C14 C13 C12 0.0 . . . . ?
C14 C13 C12 C11 0.0 . . . . ?
C13 C12 C11 N1 -178.3(7) . . . . ?
C13 C12 C11 C10 0.0 . . . . ?
C11 N1 C8 Si1 -178.2(6) . . . . ?
C11 N1 C8 C9 0.2(10) . . . . ?
C11 C10 C15 C14 0.0 . . . . ?
C16 O1 C14 C15 8.0(10) . . . . ?
C16 O1 C14 C13 -173.6(7) . . . . ?
C17 O2 C13 C14 161.8(5) . . . . ?
C17 O2 C13 C12 -16.8(8) . . . . ?
C18 C9 C10 C15 2.0(12) . . . . ?
C18 C9 C10 C11 179.8(6) . . . . ?
C18 C27 C26 C25 0.0 . . . . ?
C18 C19 C20 C21 180.0 . . . . ?
C27 C18 C19 C24 0.0 . . . . ?
C27 C18 C19 C20 180.0 . . . . ?
C27 C26 C25 C24 0.0 . . . . ?
C26 C25 C24 C19 0.0 . . . . ?
C26 C25 C24 C23 180.0 . . . . ?
C25 C24 C19 C18 0.0 . . . . ?
C25 C24 C19 C20 180.0 . . . . ?
C25 C24 C23 C22 180.0 . . . . ?
C24 C19 C20 C21 0.0 . . . . ?
C19 C18 C27 O3 -176.9(5) . . . . ?
C19 C18 C27 C26 0.0 . . . . ?
C19 C24 C23 C22 0.0 . . . . ?
C19 C20 C21 C22 0.0 . . . . ?
C20 C21 C22 C23 0.0 . . . . ?
C21 C22 C23 C24 0.0 . . . . ?
C23 C24 C19 C18 180.0 . . . . ?
C23 C24 C19 C20 0.0 . . . . ?
C28 O3 C27 C18 176.8(7) . . . . ?
C28 O3 C27 C26 0.0(10) . . . . ?
